data_7003170
loop_
_publ_author_name
'Prince, Paul D.'
'Bearpark, Michael J.'
'McGrady, G. Sean'
'Steed, Jonathan W.'

_publ_section_title
;
 Hypervalent hydridosilicates: synthesis, structure and hydride
 bridging
;
_journal_issue 2
_journal_name_full 'Dalton Transactions'
_journal_page_first 271
_journal_page_last 282
_journal_paper_doi 10.1039/b713427d
_journal_year 2008
_chemical_formula_sum 'C30 H41 K O6 Si'
_chemical_formula_weight 564.82
_chemical_name_systematic
;
?
;
_space_group_IT_number 14
_symmetry_cell_setting monoclinic
_symmetry_space_group_name_Hall '-P 2yn'
_symmetry_space_group_name_H-M 'P 1 21/n 1'
_atom_sites_solution_hydrogens geom
_atom_sites_solution_primary direct
_atom_sites_solution_secondary difmap
_audit_creation_method SHELXL-97
_cell_angle_alpha 90.00
_cell_angle_beta 103.540(3)
_cell_angle_gamma 90.00
_cell_formula_units_Z 4
_cell_length_a 9.3861(5)
_cell_length_b 20.2252(10)
_cell_length_c 16.5969(10)
_cell_measurement_temperature 125(2)
_cell_volume 3063.1(3)
_computing_cell_refinement DENZO-SMN
_computing_data_collection 'Nonius Collect'
_computing_data_reduction DENZO-SMN
_computing_molecular_graphics 'XSeed (Barbour, 1999)'
_computing_structure_refinement 'SHELXL-97 (Sheldrick, 1997)'
_computing_structure_solution 'SHELXS-97 (Sheldrick, 1990)'
_diffrn_ambient_temperature 125(2)
_diffrn_measured_fraction_theta_full 0.968
_diffrn_measured_fraction_theta_max 0.968
_diffrn_measurement_device_type KappaCCD
_diffrn_measurement_method '1.6 phi + omega scans 6s/o'
_diffrn_radiation_monochromator graphite
_diffrn_radiation_source 'fine-focus sealed tube'
_diffrn_radiation_type MoK\a
_diffrn_radiation_wavelength 0.71073
_diffrn_reflns_av_R_equivalents 0.0810
_diffrn_reflns_av_sigmaI/netI 0.0999
_diffrn_reflns_limit_h_max 10
_diffrn_reflns_limit_h_min -12
_diffrn_reflns_limit_k_max 26
_diffrn_reflns_limit_k_min -23
_diffrn_reflns_limit_l_max 21
_diffrn_reflns_limit_l_min -18
_diffrn_reflns_number 16817
_diffrn_reflns_theta_full 27.50
_diffrn_reflns_theta_max 27.50
_diffrn_reflns_theta_min 2.29
_diffrn_standards_decay_% 0
_exptl_absorpt_coefficient_mu 0.251
_exptl_absorpt_correction_T_max 0.8846
_exptl_absorpt_correction_T_min 0.7871
_exptl_absorpt_correction_type empirical
_exptl_absorpt_process_details Scalepack
_exptl_crystal_colour colourless
_exptl_crystal_density_diffrn 1.225
_exptl_crystal_density_method 'not measured'
_exptl_crystal_description block
_exptl_crystal_F_000 1208
_exptl_crystal_size_max 0.8
_exptl_crystal_size_mid 0.8
_exptl_crystal_size_min 0.50
_refine_diff_density_max 0.399
_refine_diff_density_min -0.343
_refine_diff_density_rms 0.077
_refine_ls_extinction_coef 0.0013(7)
_refine_ls_extinction_expression Fc^*^=kFc[1+0.001xFc^2^\l^3^/sin(2\q)]^-1/4^
_refine_ls_extinction_method SHELXL
_refine_ls_goodness_of_fit_ref 1.018
_refine_ls_hydrogen_treatment mixed
_refine_ls_matrix_type full
_refine_ls_number_parameters 355
_refine_ls_number_reflns 6802
_refine_ls_number_restraints 0
_refine_ls_restrained_S_all 1.018
_refine_ls_R_factor_all 0.1095
_refine_ls_R_factor_gt 0.0527
_refine_ls_shift/su_max 0.000
_refine_ls_shift/su_mean 0.000
_refine_ls_structure_factor_coef Fsqd
_refine_ls_weighting_details 'calc w=1/[\s^2^(Fo^2^)+(0.0451P)^2^+0.9529P] where P=(Fo^2^+2Fc^2^)/3'
_refine_ls_weighting_scheme calc
_refine_ls_wR_factor_gt 0.1039
_refine_ls_wR_factor_ref 0.1232
_reflns_number_gt 4249
_reflns_number_total 6802
_reflns_threshold_expression >2sigma(I)
_cod_data_source_file b713427d.txt
_cod_data_source_block ppsilyl1
_cod_depositor_comments
;
The following automatic conversions were performed:
'_symmetry_cell_setting' value 'Monoclinic' changed to 'monoclinic'
according to '/home/saulius/struct/CIF-dictionaries/cif_core.dic'
dictionary named 'cif_core.dic' version 2.4.1 from
2010-06-29.

'_exptl_absorpt_correction_type' value 'Empirical' changed to
'empirical' according to
'/home/saulius/struct/CIF-dictionaries/cif_core.dic' dictionary named
'cif_core.dic' version 2.4.1 from 2010-06-29.

Automatic conversion script
Id: cif_fix_enum 1527 2010-12-29 10:47:43Z saulius 
;
_cod_original_sg_symbol_H-M P21/n
_cod_database_code 7003170

loop_
_symmetry_equiv_pos_as_xyz
'x, y, z'
'-x+1/2, y+1/2, -z+1/2'
'-x, -y, -z'
'x-1/2, -y-1/2, z-1/2'

loop_
_atom_site_label
_atom_site_type_symbol
_atom_site_fract_x
_atom_site_fract_y
_atom_site_fract_z
_atom_site_U_iso_or_equiv
_atom_site_adp_type
_atom_site_occupancy
_atom_site_symmetry_multiplicity
_atom_site_calc_flag
_atom_site_refinement_flags
_atom_site_disorder_assembly
_atom_site_disorder_group
Si1 Si 0.83492(7) 0.13943(3) 0.17855(4) 0.02705(17) Uani 1 1 d . . .
C1 C 0.6534(2) 0.16788(11) 0.20232(13) 0.0288(5) Uani 1 1 d . . .
C2 C 0.5281(3) 0.12871(14) 0.18700(16) 0.0448(7) Uani 1 1 d . . .
H2 H 0.5305 0.0868 0.1616 0.054 Uiso 1 1 calc R . .
C3 C 0.3999(3) 0.14878(17) 0.20753(18) 0.0593(9) Uani 1 1 d . . .
H3 H 0.3172 0.1203 0.1977 0.071 Uiso 1 1 calc R . .
C4 C 0.3928(3) 0.21007(16) 0.24221(16) 0.0521(8) Uani 1 1 d . . .
H4 H 0.3049 0.2243 0.2558 0.063 Uiso 1 1 calc R . .
C5 C 0.5140(3) 0.25075(13) 0.25719(16) 0.0459(7) Uani 1 1 d . . .
H5 H 0.5097 0.2933 0.2807 0.055 Uiso 1 1 calc R . .
C6 C 0.6424(3) 0.22925(11) 0.23781(15) 0.0371(6) Uani 1 1 d . . .
H6 H 0.7256 0.2575 0.2492 0.045 Uiso 1 1 calc R . .
C7 C 0.8894(2) 0.18809(10) 0.09109(14) 0.0268(5) Uani 1 1 d . . .
C8 C 1.0069(2) 0.23214(11) 0.10558(16) 0.0336(6) Uani 1 1 d . . .
H8 H 1.0677 0.2356 0.1599 0.040 Uiso 1 1 calc R . .
C9 C 1.0376(3) 0.27098(12) 0.04313(18) 0.0417(6) Uani 1 1 d . . .
H9 H 1.1200 0.2997 0.0544 0.050 Uiso 1 1 calc R . .
C10 C 0.9484(3) 0.26783(13) -0.03551(18) 0.0478(7) Uani 1 1 d . . .
H10 H 0.9679 0.2951 -0.0783 0.057 Uiso 1 1 calc R . .
C11 C 0.8309(3) 0.22521(13) -0.05196(17) 0.0451(7) Uani 1 1 d . . .
H11 H 0.7684 0.2234 -0.1060 0.054 Uiso 1 1 calc R . .
C12 C 0.8039(3) 0.18493(11) 0.01030(14) 0.0331(5) Uani 1 1 d . . .
H12 H 0.7249 0.1544 -0.0024 0.040 Uiso 1 1 calc R . .
C13 C 0.9514(2) 0.06863(11) 0.23955(14) 0.0291(5) Uani 1 1 d . . .
C14 C 0.9127(3) 0.00236(11) 0.22502(16) 0.0369(6) Uani 1 1 d . . .
H14 H 0.8277 -0.0083 0.1834 0.044 Uiso 1 1 calc R . .
C15 C 0.9939(4) -0.04837(14) 0.26926(19) 0.0521(8) Uani 1 1 d . . .
H15 H 0.9626 -0.0928 0.2586 0.062 Uiso 1 1 calc R . .
C16 C 1.1190(4) -0.03509(16) 0.32829(19) 0.0581(9) Uani 1 1 d . . .
H16 H 1.1749 -0.0701 0.3583 0.070 Uiso 1 1 calc R . .
C17 C 1.1630(3) 0.02967(16) 0.34386(17) 0.0539(8) Uani 1 1 d . . .
H17 H 1.2508 0.0394 0.3839 0.065 Uiso 1 1 calc R . .
C18 C 1.0782(3) 0.08114(13) 0.30064(15) 0.0378(6) Uani 1 1 d . . .
H18 H 1.1079 0.1256 0.3133 0.045 Uiso 1 1 calc R . .
K1A K 1.0000 0.0000 0.5000 0.03169(19) Uani 1 2 d S . .
O1A O 0.79958(17) 0.10626(7) 0.46317(10) 0.0345(4) Uani 1 1 d . . .
C1A C 0.6872(3) 0.09080(12) 0.39181(15) 0.0356(6) Uani 1 1 d . . .
H1A1 H 0.7296 0.0868 0.3427 0.043 Uiso 1 1 calc R . .
H1A2 H 0.6131 0.1265 0.3812 0.043 Uiso 1 1 calc R . .
O2A O 1.10051(17) 0.12968(7) 0.52583(10) 0.0363(4) Uani 1 1 d . . .
C2A C 0.8666(3) 0.16772(11) 0.45236(17) 0.0389(6) Uani 1 1 d . . .
H2A1 H 0.7945 0.2040 0.4481 0.047 Uiso 1 1 calc R . .
H2A2 H 0.9022 0.1668 0.4008 0.047 Uiso 1 1 calc R . .
O3A O 1.28190(17) 0.02527(8) 0.59221(10) 0.0361(4) Uani 1 1 d . . .
C3A C 0.9927(3) 0.17886(11) 0.52580(17) 0.0392(6) Uani 1 1 d . . .
H3A1 H 1.0351 0.2233 0.5225 0.047 Uiso 1 1 calc R . .
H3A2 H 0.9582 0.1762 0.5777 0.047 Uiso 1 1 calc R . .
C4A C 1.2276(3) 0.13971(12) 0.59077(16) 0.0369(6) Uani 1 1 d . . .
H4A1 H 1.2026 0.1352 0.6453 0.044 Uiso 1 1 calc R . .
H4A2 H 1.2672 0.1847 0.5869 0.044 Uiso 1 1 calc R . .
C5A C 1.3391(3) 0.08887(11) 0.58227(17) 0.0376(6) Uani 1 1 d . . .
H5A1 H 1.3614 0.0924 0.5270 0.045 Uiso 1 1 calc R . .
H5A2 H 1.4309 0.0961 0.6249 0.045 Uiso 1 1 calc R . .
C6A C 1.3836(2) -0.02660(12) 0.59362(16) 0.0371(6) Uani 1 1 d . . .
H6A1 H 1.4723 -0.0189 0.6384 0.044 Uiso 1 1 calc R . .
H6A2 H 1.4132 -0.0283 0.5402 0.044 Uiso 1 1 calc R . .
K1B K 0.5000 0.0000 0.0000 0.0412(2) Uani 1 2 d S . .
O1B O 0.30284(17) 0.09833(7) -0.06732(10) 0.0360(4) Uani 1 1 d . . .
C1B C 0.3635(3) 0.15075(13) -0.10494(19) 0.0504(7) Uani 1 1 d . . .
H1B1 H 0.4338 0.1760 -0.0622 0.060 Uiso 1 1 calc R . .
H1B2 H 0.2848 0.1812 -0.1329 0.060 Uiso 1 1 calc R . .
O2B O 0.27445(16) 0.02889(8) 0.07584(10) 0.0352(4) Uani 1 1 d . . .
C2B C 0.2143(3) 0.12122(13) -0.01389(19) 0.0492(7) Uani 1 1 d . . .
H2B1 H 0.1320 0.1481 -0.0458 0.059 Uiso 1 1 calc R . .
H2B2 H 0.2735 0.1493 0.0304 0.059 Uiso 1 1 calc R . .
O3B O 0.44095(17) -0.08404(8) 0.12266(10) 0.0376(4) Uani 1 1 d . . .
C3B C 0.1567(3) 0.06325(14) 0.02326(17) 0.0447(7) Uani 1 1 d . . .
H3B1 H 0.0864 0.0782 0.0556 0.054 Uiso 1 1 calc R . .
H3B2 H 0.1044 0.0334 -0.0212 0.054 Uiso 1 1 calc R . .
C4B C 0.2247(3) -0.02393(14) 0.11897(18) 0.0465(7) Uani 1 1 d . . .
H4B1 H 0.1693 -0.0563 0.0789 0.056 Uiso 1 1 calc R . .
H4B2 H 0.1588 -0.0066 0.1527 0.056 Uiso 1 1 calc R . .
C5B C 0.3546(3) -0.05663(15) 0.17372(17) 0.0483(7) Uani 1 1 d . . .
H5B1 H 0.4125 -0.0239 0.2123 0.058 Uiso 1 1 calc R . .
H5B2 H 0.3222 -0.0919 0.2068 0.058 Uiso 1 1 calc R . .
C6B C 0.5599(3) -0.12289(14) 0.16660(18) 0.0482(7) Uani 1 1 d . . .
H6B1 H 0.5235 -0.1591 0.1966 0.058 Uiso 1 1 calc R . .
H6B2 H 0.6282 -0.0953 0.2075 0.058 Uiso 1 1 calc R . .
H1S H 0.922(2) 0.1903(10) 0.2403(14) 0.036(6) Uiso 1 1 d . . .
H2S H 0.752(2) 0.0885(10) 0.1144(14) 0.035(6) Uiso 1 1 d . . .

loop_
_atom_site_aniso_label
_atom_site_aniso_U_11
_atom_site_aniso_U_22
_atom_site_aniso_U_33
_atom_site_aniso_U_23
_atom_site_aniso_U_13
_atom_site_aniso_U_12
Si1 0.0275(3) 0.0257(3) 0.0266(3) -0.0021(3) 0.0038(3) -0.0009(3)
C1 0.0325(12) 0.0337(12) 0.0180(11) 0.0000(10) 0.0015(10) 0.0028(10)
C2 0.0322(13) 0.0642(18) 0.0371(15) -0.0233(13) 0.0065(11) -0.0056(13)
C3 0.0309(14) 0.100(3) 0.0449(17) -0.0350(17) 0.0047(13) -0.0065(15)
C4 0.0333(14) 0.090(2) 0.0297(14) -0.0097(15) 0.0003(12) 0.0228(15)
C5 0.0634(19) 0.0412(14) 0.0361(15) 0.0016(12) 0.0173(14) 0.0178(14)
C6 0.0499(15) 0.0315(13) 0.0331(14) 0.0045(11) 0.0161(12) 0.0032(11)
C7 0.0235(11) 0.0246(11) 0.0332(13) -0.0048(10) 0.0084(10) 0.0035(9)
C8 0.0255(12) 0.0346(13) 0.0419(15) -0.0047(11) 0.0101(11) 0.0017(10)
C9 0.0362(14) 0.0363(14) 0.0607(19) -0.0081(13) 0.0275(14) -0.0056(11)
C10 0.0648(19) 0.0434(15) 0.0464(17) 0.0015(13) 0.0358(15) -0.0047(14)
C11 0.0564(17) 0.0488(16) 0.0319(14) -0.0001(12) 0.0143(13) -0.0041(14)
C12 0.0367(13) 0.0342(13) 0.0298(13) -0.0035(11) 0.0106(11) -0.0024(11)
C13 0.0292(12) 0.0331(12) 0.0293(13) 0.0026(10) 0.0156(10) 0.0028(10)
C14 0.0411(13) 0.0332(13) 0.0423(14) 0.0051(11) 0.0217(12) 0.0053(11)
C15 0.071(2) 0.0385(15) 0.0575(19) 0.0107(14) 0.0379(17) 0.0131(15)
C16 0.074(2) 0.062(2) 0.0497(19) 0.0294(16) 0.0369(17) 0.0369(18)
C17 0.0422(16) 0.086(2) 0.0332(15) 0.0118(15) 0.0085(13) 0.0253(16)
C18 0.0354(13) 0.0480(15) 0.0322(13) 0.0037(12) 0.0120(11) 0.0058(12)
K1A 0.0240(3) 0.0267(4) 0.0442(4) 0.0024(3) 0.0075(3) 0.0013(3)
O1A 0.0346(9) 0.0336(9) 0.0353(10) 0.0092(7) 0.0080(8) 0.0024(7)
C1A 0.0304(12) 0.0415(14) 0.0339(14) 0.0068(11) 0.0054(11) 0.0084(11)
O2A 0.0336(9) 0.0326(9) 0.0425(10) 0.0025(8) 0.0084(8) 0.0022(7)
C2A 0.0401(14) 0.0295(12) 0.0507(16) 0.0145(12) 0.0180(13) 0.0072(11)
O3A 0.0287(8) 0.0351(9) 0.0458(10) 0.0050(8) 0.0110(8) 0.0015(7)
C3A 0.0414(14) 0.0261(12) 0.0506(16) 0.0051(11) 0.0116(13) 0.0048(11)
C4A 0.0355(13) 0.0347(13) 0.0389(14) 0.0025(11) 0.0055(11) -0.0084(11)
C5A 0.0306(13) 0.0368(14) 0.0445(15) 0.0014(12) 0.0070(11) -0.0068(11)
C6A 0.0265(12) 0.0450(14) 0.0383(14) 0.0005(12) 0.0049(11) 0.0078(11)
K1B 0.0403(4) 0.0451(4) 0.0438(5) 0.0112(4) 0.0209(4) 0.0207(4)
O1B 0.0343(9) 0.0315(9) 0.0389(10) -0.0041(7) 0.0022(8) 0.0061(7)
C1B 0.0432(15) 0.0331(14) 0.069(2) 0.0092(14) 0.0008(15) 0.0084(12)
O2B 0.0235(8) 0.0442(10) 0.0375(10) -0.0090(8) 0.0063(7) 0.0016(7)
C2B 0.0409(15) 0.0481(16) 0.0551(18) -0.0098(14) 0.0039(13) 0.0236(13)
O3B 0.0311(9) 0.0446(10) 0.0350(9) -0.0005(8) 0.0034(8) 0.0012(8)
C3B 0.0250(12) 0.0594(17) 0.0492(17) -0.0138(14) 0.0078(12) 0.0098(12)
C4B 0.0349(14) 0.0592(17) 0.0507(17) -0.0050(14) 0.0207(13) -0.0044(13)
C5B 0.0450(16) 0.0644(18) 0.0383(15) 0.0015(14) 0.0155(13) -0.0043(14)
C6B 0.0390(15) 0.0506(17) 0.0503(17) 0.0164(14) 0.0009(13) 0.0007(13)

loop_
_atom_type_symbol
_atom_type_description
_atom_type_scat_dispersion_real
_atom_type_scat_dispersion_imag
_atom_type_scat_source
C C 0.0033 0.0016 'International Tables Vol C Tables 4.2.6.8 and 6.1.1.4'
H H 0.0000 0.0000 'International Tables Vol C Tables 4.2.6.8 and 6.1.1.4'
O O 0.0106 0.0060 'International Tables Vol C Tables 4.2.6.8 and 6.1.1.4'
Si Si 0.0817 0.0704 'International Tables Vol C Tables 4.2.6.8 and 6.1.1.4'
K K 0.2009 0.2494 'International Tables Vol C Tables 4.2.6.8 and 6.1.1.4'

loop_
_geom_angle_atom_site_label_1
_geom_angle_atom_site_label_2
_geom_angle_atom_site_label_3
_geom_angle
_geom_angle_site_symmetry_1
_geom_angle_site_symmetry_3
_geom_angle_publ_flag
C7 Si1 C1 114.03(9) . . ?
C7 Si1 C13 123.81(9) . . ?
C1 Si1 C13 122.16(10) . . ?
C6 C1 C2 116.3(2) . . ?
C6 C1 Si1 120.75(18) . . ?
C2 C1 Si1 122.91(17) . . ?
C3 C2 C1 122.3(2) . . ?
C4 C3 C2 119.8(3) . . ?
C3 C4 C5 119.7(3) . . ?
C4 C5 C6 119.7(2) . . ?
C5 C6 C1 122.2(2) . . ?
C12 C7 C8 116.7(2) . . ?
C12 C7 Si1 120.57(17) . . ?
C8 C7 Si1 122.50(18) . . ?
C9 C8 C7 121.9(2) . . ?
C10 C9 C8 119.8(2) . . ?
C11 C10 C9 119.9(2) . . ?
C10 C11 C12 119.9(3) . . ?
C11 C12 C7 121.7(2) . . ?
C18 C13 C14 116.4(2) . . ?
C18 C13 Si1 121.82(18) . . ?
C14 C13 Si1 121.83(18) . . ?
C15 C14 C13 122.2(3) . . ?
C16 C15 C14 120.6(3) . . ?
C15 C16 C17 119.3(3) . . ?
C15 C16 K1A 104.38(18) . . ?
C17 C16 K1A 77.63(17) . . ?
C16 C17 C18 120.0(3) . . ?
C16 C17 K1A 78.71(17) . . ?
C18 C17 K1A 102.78(16) . . ?
C13 C18 C17 121.5(3) . . ?
O3A K1A O3A 180.00(7) 3_756 . ?
O3A K1A O2A 59.82(4) 3_756 3_756 ?
O3A K1A O2A 120.18(4) . 3_756 ?
O3A K1A O2A 120.18(4) 3_756 . ?
O3A K1A O2A 59.82(4) . . ?
O2A K1A O2A 180.00(2) 3_756 . ?
O3A K1A O1A 61.36(4) 3_756 . ?
O3A K1A O1A 118.64(4) . . ?
O2A K1A O1A 119.88(4) 3_756 . ?
O2A K1A O1A 60.12(4) . . ?
O3A K1A O1A 118.64(4) 3_756 3_756 ?
O3A K1A O1A 61.36(4) . 3_756 ?
O2A K1A O1A 60.12(4) 3_756 3_756 ?
O2A K1A O1A 119.88(4) . 3_756 ?
O1A K1A O1A 180.0 . 3_756 ?
O3A K1A C17 98.92(6) 3_756 . ?
O3A K1A C17 81.08(6) . . ?
O2A K1A C17 104.39(7) 3_756 . ?
O2A K1A C17 75.61(7) . . ?
O1A K1A C17 95.60(6) . . ?
O1A K1A C17 84.40(6) 3_756 . ?
O3A K1A C17 81.08(6) 3_756 3_756 ?
O3A K1A C17 98.92(6) . 3_756 ?
O2A K1A C17 75.61(7) 3_756 3_756 ?
O2A K1A C17 104.39(7) . 3_756 ?
O1A K1A C17 84.40(6) . 3_756 ?
O1A K1A C17 95.60(6) 3_756 3_756 ?
C17 K1A C17 180.0 . 3_756 ?
O3A K1A C16 87.52(7) 3_756 . ?
O3A K1A C16 92.48(7) . . ?
O2A K1A C16 80.73(7) 3_756 . ?
O2A K1A C16 99.27(7) . . ?
O1A K1A C16 108.22(6) . . ?
O1A K1A C16 71.78(6) 3_756 . ?
C17 K1A C16 23.66(7) . . ?
C17 K1A C16 156.34(7) 3_756 . ?
O3A K1A C16 92.48(7) 3_756 3_756 ?
O3A K1A C16 87.52(7) . 3_756 ?
O2A K1A C16 99.27(7) 3_756 3_756 ?
O2A K1A C16 80.73(7) . 3_756 ?
O1A K1A C16 71.78(6) . 3_756 ?
O1A K1A C16 108.22(6) 3_756 3_756 ?
C17 K1A C16 156.34(7) . 3_756 ?
C17 K1A C16 23.66(7) 3_756 3_756 ?
C16 K1A C16 180.0 . 3_756 ?
C2A O1A C1A 110.49(18) . . ?
C2A O1A K1A 113.57(13) . . ?
C1A O1A K1A 109.79(12) . . ?
O1A C1A C6A 108.97(19) . 3_756 ?
C3A O2A C4A 111.82(18) . . ?
C3A O2A K1A 116.37(13) . . ?
C4A O2A K1A 116.39(13) . . ?
O1A C2A C3A 108.41(19) . . ?
C6A O3A C5A 113.71(18) . . ?
C6A O3A K1A 115.13(13) . . ?
C5A O3A K1A 116.15(13) . . ?
O2A C3A C2A 108.7(2) . . ?
O2A C4A C5A 108.1(2) . . ?
O3A C5A C4A 108.65(19) . . ?
O3A C6A C1A 108.73(19) . 3_756 ?
O2B K1B O2B 180.00(6) 3_655 . ?
O2B K1B O1B 118.59(5) 3_655 . ?
O2B K1B O1B 61.41(5) . . ?
O2B K1B O1B 61.41(5) 3_655 3_655 ?
O2B K1B O1B 118.59(5) . 3_655 ?
O1B K1B O1B 180.00(4) . 3_655 ?
O2B K1B O3B 59.71(5) 3_655 3_655 ?
O2B K1B O3B 120.29(5) . 3_655 ?
O1B K1B O3B 59.91(5) . 3_655 ?
O1B K1B O3B 120.09(5) 3_655 3_655 ?
O2B K1B O3B 120.29(5) 3_655 . ?
O2B K1B O3B 59.71(5) . . ?
O1B K1B O3B 120.09(5) . . ?
O1B K1B O3B 59.91(5) 3_655 . ?
O3B K1B O3B 180.00(9) 3_655 . ?
C1B O1B C2B 112.6(2) . . ?
C1B O1B K1B 114.59(14) . . ?
C2B O1B K1B 114.44(14) . . ?
O1B C1B C6B 109.1(2) . 3_655 ?
C3B O2B C4B 112.12(18) . . ?
C3B O2B K1B 113.09(14) . . ?
C4B O2B K1B 116.50(13) . . ?
O1B C2B C3B 108.9(2) . . ?
C5B O3B C6B 113.6(2) . . ?
C5B O3B K1B 115.81(14) . . ?
C6B O3B K1B 116.29(14) . . ?
O2B C3B C2B 109.6(2) . . ?
O2B C4B C5B 108.7(2) . . ?
O3B C5B C4B 108.0(2) . . ?
O3B C6B C1B 107.7(2) . 3_655 ?

loop_
_geom_bond_atom_site_label_1
_geom_bond_atom_site_label_2
_geom_bond_distance
_geom_bond_site_symmetry_2
_geom_bond_publ_flag
Si1 C7 1.919(2) . ?
Si1 C1 1.925(2) . ?
Si1 C13 1.937(2) . ?
C1 C6 1.388(3) . ?
C1 C2 1.391(3) . ?
C2 C3 1.386(4) . ?
C3 C4 1.375(4) . ?
C4 C5 1.379(4) . ?
C5 C6 1.388(4) . ?
C7 C12 1.394(3) . ?
C7 C8 1.395(3) . ?
C8 C9 1.383(4) . ?
C9 C10 1.377(4) . ?
C10 C11 1.376(4) . ?
C11 C12 1.385(3) . ?
C13 C18 1.394(3) . ?
C13 C14 1.395(3) . ?
C14 C15 1.382(4) . ?
C15 C16 1.368(4) . ?
C16 C17 1.380(4) . ?
C16 K1A 3.371(3) . ?
C17 C18 1.401(4) . ?
C17 K1A 3.358(3) . ?
K1A O3A 2.7764(16) 3_756 ?
K1A O3A 2.7764(16) . ?
K1A O2A 2.7863(15) 3_756 ?
K1A O2A 2.7863(15) . ?
K1A O1A 2.8272(15) . ?
K1A O1A 2.8272(15) 3_756 ?
K1A C17 3.358(3) 3_756 ?
K1A C16 3.371(3) 3_756 ?
O1A C2A 1.423(3) . ?
O1A C1A 1.424(3) . ?
C1A C6A 1.504(3) 3_756 ?
O2A C3A 1.419(3) . ?
O2A C4A 1.423(3) . ?
C2A C3A 1.504(3) . ?
O3A C6A 1.415(3) . ?
O3A C5A 1.418(3) . ?
C4A C5A 1.497(3) . ?
C6A C1A 1.504(3) 3_756 ?
K1B O2B 2.7669(15) 3_655 ?
K1B O2B 2.7669(15) . ?
K1B O1B 2.7677(15) . ?
K1B O1B 2.7677(15) 3_655 ?
K1B O3B 2.8051(17) 3_655 ?
K1B O3B 2.8051(17) . ?
O1B C1B 1.416(3) . ?
O1B C2B 1.427(3) . ?
C1B C6B 1.492(4) 3_655 ?
O2B C3B 1.419(3) . ?
O2B C4B 1.424(3) . ?
C2B C3B 1.484(4) . ?
O3B C5B 1.416(3) . ?
O3B C6B 1.420(3) . ?
C4B C5B 1.494(4) . ?
C6B C1B 1.492(4) 3_655 ?

loop_
_geom_torsion_atom_site_label_1
_geom_torsion_atom_site_label_2
_geom_torsion_atom_site_label_3
_geom_torsion_atom_site_label_4
_geom_torsion
_geom_torsion_site_symmetry_1
_geom_torsion_site_symmetry_2
_geom_torsion_site_symmetry_3
_geom_torsion_site_symmetry_4
_geom_torsion_publ_flag
C7 Si1 C1 C6 -68.6(2) . . . . ?
C13 Si1 C1 C6 110.6(2) . . . . ?
C7 Si1 C1 C2 112.7(2) . . . . ?
C13 Si1 C1 C2 -68.1(2) . . . . ?
C6 C1 C2 C3 -1.4(4) . . . . ?
Si1 C1 C2 C3 177.3(2) . . . . ?
C1 C2 C3 C4 1.8(5) . . . . ?
C2 C3 C4 C5 -0.8(4) . . . . ?
C3 C4 C5 C6 -0.6(4) . . . . ?
C4 C5 C6 C1 0.9(4) . . . . ?
C2 C1 C6 C5 0.0(4) . . . . ?
Si1 C1 C6 C5 -178.75(19) . . . . ?
C1 Si1 C7 C12 -64.8(2) . . . . ?
C13 Si1 C7 C12 115.99(18) . . . . ?
C1 Si1 C7 C8 109.53(18) . . . . ?
C13 Si1 C7 C8 -69.6(2) . . . . ?
C12 C7 C8 C9 0.1(3) . . . . ?
Si1 C7 C8 C9 -174.51(18) . . . . ?
C7 C8 C9 C10 1.7(4) . . . . ?
C8 C9 C10 C11 -1.3(4) . . . . ?
C9 C10 C11 C12 -0.9(4) . . . . ?
C10 C11 C12 C7 2.7(4) . . . . ?
C8 C7 C12 C11 -2.2(3) . . . . ?
Si1 C7 C12 C11 172.46(19) . . . . ?
C7 Si1 C13 C18 76.1(2) . . . . ?
C1 Si1 C13 C18 -103.0(2) . . . . ?
C7 Si1 C13 C14 -104.2(2) . . . . ?
C1 Si1 C13 C14 76.7(2) . . . . ?
C18 C13 C14 C15 0.8(3) . . . . ?
Si1 C13 C14 C15 -178.89(19) . . . . ?
C13 C14 C15 C16 -1.6(4) . . . . ?
C14 C15 C16 C17 0.5(4) . . . . ?
C14 C15 C16 K1A 84.2(3) . . . . ?
C15 C16 C17 C18 1.3(4) . . . . ?
K1A C16 C17 C18 -98.3(2) . . . . ?
C15 C16 C17 K1A 99.7(2) . . . . ?
C14 C13 C18 C17 1.1(3) . . . . ?
Si1 C13 C18 C17 -179.23(19) . . . . ?
C16 C17 C18 C13 -2.2(4) . . . . ?
K1A C17 C18 C13 -86.4(2) . . . . ?
C16 C17 K1A O3A -62.13(17) . . . 3_756 ?
C18 C17 K1A O3A 56.4(2) . . . 3_756 ?
C16 C17 K1A O3A 117.87(17) . . . . ?
C18 C17 K1A O3A -123.6(2) . . . . ?
C16 C17 K1A O2A -1.15(18) . . . 3_756 ?
C18 C17 K1A O2A 117.37(19) . . . 3_756 ?
C16 C17 K1A O2A 178.85(18) . . . . ?
C18 C17 K1A O2A -62.63(19) . . . . ?
C16 C17 K1A O1A -123.97(17) . . . . ?
C18 C17 K1A O1A -5.4(2) . . . . ?
C16 C17 K1A O1A 56.03(17) . . . 3_756 ?
C18 C17 K1A O1A 174.6(2) . . . 3_756 ?
C16 C17 K1A C17 -91(100) . . . 3_756 ?
C18 C17 K1A C17 27(100) . . . 3_756 ?
C18 C17 K1A C16 118.5(3) . . . . ?
C16 C17 K1A C16 180.0 . . . 3_756 ?
C18 C17 K1A C16 -61.5(3) . . . 3_756 ?
C15 C16 K1A O3A 1.57(19) . . . 3_756 ?
C17 C16 K1A O3A 119.06(17) . . . 3_756 ?
C15 C16 K1A O3A -178.43(19) . . . . ?
C17 C16 K1A O3A -60.94(17) . . . . ?
C15 C16 K1A O2A 61.39(19) . . . 3_756 ?
C17 C16 K1A O2A 178.87(18) . . . 3_756 ?
C15 C16 K1A O2A -118.61(19) . . . . ?
C17 C16 K1A O2A -1.13(18) . . . . ?
C15 C16 K1A O1A -57.1(2) . . . . ?
C17 C16 K1A O1A 60.34(18) . . . . ?
C15 C16 K1A O1A 122.9(2) . . . 3_756 ?
C17 C16 K1A O1A -119.66(18) . . . 3_756 ?
C15 C16 K1A C17 -117.5(3) . . . . ?
C15 C16 K1A C17 62.5(3) . . . 3_756 ?
C17 C16 K1A C17 180.0 . . . 3_756 ?
C15 C16 K1A C16 73(100) . . . 3_756 ?
C17 C16 K1A C16 -170(100) . . . 3_756 ?
O3A K1A O1A C2A -147.06(16) 3_756 . . . ?
O3A K1A O1A C2A 32.94(16) . . . . ?
O2A K1A O1A C2A -160.08(14) 3_756 . . . ?
O2A K1A O1A C2A 19.92(14) . . . . ?
O1A K1A O1A C2A 162(100) 3_756 . . . ?
C17 K1A O1A C2A -49.94(16) . . . . ?
C17 K1A O1A C2A 130.06(16) 3_756 . . . ?
C16 K1A O1A C2A -70.45(16) . . . . ?
C16 K1A O1A C2A 109.55(16) 3_756 . . . ?
O3A K1A O1A C1A -22.81(13) 3_756 . . . ?
O3A K1A O1A C1A 157.19(13) . . . . ?
O2A K1A O1A C1A -35.83(15) 3_756 . . . ?
O2A K1A O1A C1A 144.17(15) . . . . ?
O1A K1A O1A C1A -73(100) 3_756 . . . ?
C17 K1A O1A C1A 74.32(14) . . . . ?
C17 K1A O1A C1A -105.68(14) 3_756 . . . ?
C16 K1A O1A C1A 53.80(15) . . . . ?
C16 K1A O1A C1A -126.20(15) 3_756 . . . ?
C2A O1A C1A C6A -178.51(19) . . . 3_756 ?
K1A O1A C1A C6A 55.5(2) . . . 3_756 ?
O3A K1A O2A C3A 28.30(17) 3_756 . . . ?
O3A K1A O2A C3A -151.70(17) . . . . ?
O2A K1A O2A C3A -54(100) 3_756 . . . ?
O1A K1A O2A C3A 15.08(15) . . . . ?
O1A K1A O2A C3A -164.92(15) 3_756 . . . ?
C17 K1A O2A C3A 120.36(16) . . . . ?
C17 K1A O2A C3A -59.64(16) 3_756 . . . ?
C16 K1A O2A C3A 120.83(16) . . . . ?
C16 K1A O2A C3A -59.17(16) 3_756 . . . ?
O3A K1A O2A C4A 163.45(14) 3_756 . . . ?
O3A K1A O2A C4A -16.55(14) . . . . ?
O2A K1A O2A C4A 81(100) 3_756 . . . ?
O1A K1A O2A C4A 150.23(16) . . . . ?
O1A K1A O2A C4A -29.77(16) 3_756 . . . ?
C17 K1A O2A C4A -104.48(16) . . . . ?
C17 K1A O2A C4A 75.52(16) 3_756 . . . ?
C16 K1A O2A C4A -104.02(16) . . . . ?
C16 K1A O2A C4A 75.98(16) 3_756 . . . ?
C1A O1A C2A C3A -175.04(19) . . . . ?
K1A O1A C2A C3A -51.2(2) . . . . ?
O3A K1A O3A C6A 119(50) 3_756 . . . ?
O2A K1A O3A C6A 25.52(16) 3_756 . . . ?
O2A K1A O3A C6A -154.48(16) . . . . ?
O1A K1A O3A C6A -167.54(14) . . . . ?
O1A K1A O3A C6A 12.46(14) 3_756 . . . ?
C17 K1A O3A C6A -76.00(15) . . . . ?
C17 K1A O3A C6A 104.00(15) 3_756 . . . ?
C16 K1A O3A C6A -55.20(15) . . . . ?
C16 K1A O3A C6A 124.80(15) 3_756 . . . ?
O3A K1A O3A C5A -105(50) 3_756 . . . ?
O2A K1A O3A C5A 162.00(14) 3_756 . . . ?
O2A K1A O3A C5A -18.00(14) . . . . ?
O1A K1A O3A C5A -31.06(16) . . . . ?
O1A K1A O3A C5A 148.94(16) 3_756 . . . ?
C17 K1A O3A C5A 60.48(16) . . . . ?
C17 K1A O3A C5A -119.52(16) 3_756 . . . ?
C16 K1A O3A C5A 81.28(16) . . . . ?
C16 K1A O3A C5A -98.72(16) 3_756 . . . ?
C4A O2A C3A C2A 176.21(19) . . . . ?
K1A O2A C3A C2A -46.7(2) . . . . ?
O1A C2A C3A O2A 65.1(2) . . . . ?
C3A O2A C4A C5A -175.86(19) . . . . ?
K1A O2A C4A C5A 47.0(2) . . . . ?
C6A O3A C5A C4A -174.1(2) . . . . ?
K1A O3A C5A C4A 48.9(2) . . . . ?
O2A C4A C5A O3A -62.6(2) . . . . ?
C5A O3A C6A C1A 177.5(2) . . . 3_756 ?
K1A O3A C6A C1A -45.0(2) . . . 3_756 ?
O2B K1B O1B C1B -32.78(18) 3_655 . . . ?
O2B K1B O1B C1B 147.22(18) . . . . ?
O1B K1B O1B C1B 125(100) 3_655 . . . ?
O3B K1B O1B C1B -21.24(16) 3_655 . . . ?
O3B K1B O1B C1B 158.76(16) . . . . ?
O2B K1B O1B C2B -165.00(15) 3_655 . . . ?
O2B K1B O1B C2B 15.00(15) . . . . ?
O1B K1B O1B C2B -8(100) 3_655 . . . ?
O3B K1B O1B C2B -153.45(17) 3_655 . . . ?
O3B K1B O1B C2B 26.55(17) . . . . ?
C2B O1B C1B C6B -173.7(2) . . . 3_655 ?
K1B O1B C1B C6B 53.2(2) . . . 3_655 ?
O2B K1B O2B C3B 74(100) 3_655 . . . ?
O1B K1B O2B C3B 19.12(14) . . . . ?
O1B K1B O2B C3B -160.88(14) 3_655 . . . ?
O3B K1B O2B C3B 30.68(16) 3_655 . . . ?
O3B K1B O2B C3B -149.32(16) . . . . ?
O2B K1B O2B C4B -154(100) 3_655 . . . ?
O1B K1B O2B C4B 151.18(16) . . . . ?
O1B K1B O2B C4B -28.82(16) 3_655 . . . ?
O3B K1B O2B C4B 162.74(15) 3_655 . . . ?
O3B K1B O2B C4B -17.26(15) . . . . ?
C1B O1B C2B C3B -179.5(2) . . . . ?
K1B O1B C2B C3B -46.3(2) . . . . ?
O2B K1B O3B C5B 162.60(15) 3_655 . . . ?
O2B K1B O3B C5B -17.40(15) . . . . ?
O1B K1B O3B C5B -29.14(16) . . . . ?
O1B K1B O3B C5B 150.86(16) 3_655 . . . ?
O3B K1B O3B C5B 42(33) 3_655 . . . ?
O2B K1B O3B C6B 25.23(17) 3_655 . . . ?
O2B K1B O3B C6B -154.77(17) . . . . ?
O1B K1B O3B C6B -166.51(16) . . . . ?
O1B K1B O3B C6B 13.49(16) 3_655 . . . ?
O3B K1B O3B C6B -96(33) 3_655 . . . ?
C4B O2B C3B C2B 174.8(2) . . . . ?
K1B O2B C3B C2B -51.0(2) . . . . ?
O1B C2B C3B O2B 65.6(3) . . . . ?
C3B O2B C4B C5B -179.1(2) . . . . ?
K1B O2B C4B C5B 48.4(2) . . . . ?
C6B O3B C5B C4B -173.5(2) . . . . ?
K1B O3B C5B C4B 48.0(2) . . . . ?
O2B C4B C5B O3B -63.1(3) . . . . ?
C5B O3B C6B C1B 177.5(2) . . . 3_655 ?
K1B O3B C6B C1B -44.2(2) . . . 3_655 ?
